data_7720350
loop_
_publ_author_name
'&#x160;koch, Karel'
'Buzikov&#xe1;, Michaela'
'Jakubczyk, Micha&#x142;'
'Pattanamcheril Anilkumar, Krishna'
'Demel, Jan'
'Liteck&#xe1;, Miroslava'

_publ_section_title
;
 Molybdenum(VI) borano-imido complexes and their application as Lewis acid
 catalysts in homocoupling of diazo compounds.
;
_journal_issue 12
_journal_name_full 'Dalton transactions (Cambridge, England : 2003)'
_journal_page_first 4997
_journal_page_last 5003
_journal_paper_doi 10.1039/d6dt00469e
_journal_volume 55
_journal_year 2026
_chemical_formula_moiety 'C18 H17 N3'
_chemical_formula_sum 'C18 H17 N3'
_chemical_formula_weight 275.34
_space_group_crystal_system monoclinic
_space_group_IT_number 14
_space_group_name_Hall '-P 2yn'
_space_group_name_H-M_alt 'P 1 21/n 1'
_atom_sites_solution_hydrogens geom
_atom_sites_solution_primary dual
_audit_creation_date 2025-12-05
_audit_creation_method
;
Olex2 1.5-ac7-016
(compiled 2025.05.29 svn.r8cd99b3d for Rigaku Oxford Diffraction, GUI svn.r7254)
;
_audit_update_record
;
2026-01-05 deposited with the CCDC.	2026-02-26 downloaded from the CCDC.
;
_cell_angle_alpha 90
_cell_angle_beta 94.456(2)
_cell_angle_gamma 90
_cell_formula_units_Z 4
_cell_length_a 9.3007(3)
_cell_length_b 14.2372(3)
_cell_length_c 10.7745(3)
_cell_measurement_reflns_used 4826
_cell_measurement_temperature 99.99(10)
_cell_measurement_theta_max 73.6510
_cell_measurement_theta_min 3.0980
_cell_volume 1422.40(7)
_computing_cell_refinement 'CrysAlisPro 1.171.44.117a (Rigaku OD, 2025)'
_computing_data_collection 'CrysAlisPro system (CCD 44.113a 64-bit (release 02-06-2025))'
_computing_data_reduction 'CrysAlisPro 1.171.44.117a (Rigaku OD, 2025)'
_computing_molecular_graphics 'Olex2 1.5-ac7-016 (Dolomanov et al., 2009)'
_computing_publication_material 'Olex2 1.5-ac7-016 (Dolomanov et al., 2009)'
_computing_structure_refinement 'SHELXL 2018/3 (Sheldrick, 2015)'
_computing_structure_solution 'SHELXT 2018/2 (Sheldrick, 2018)'
_diffrn_ambient_environment N~2~
_diffrn_ambient_temperature 99.99(10)
_diffrn_detector 'Hybrid Pixel Array Detector'
_diffrn_detector_area_resol_mean 10.0000
_diffrn_detector_type HyPix
_diffrn_measured_fraction_theta_full 0.993
_diffrn_measured_fraction_theta_max 0.929
_diffrn_measurement_details
;
List of Runs (angles in degrees, time in seconds):

  # Type    Start    End  Width  t~exp~   \w     \q     \k     \f   Frames
#--------------------------------------------------------------------------
  1  \w     45.00  72.00   0.50    0.16    --  106.61 -61.00 -60.00   54
  2  \w     47.00  72.00   0.50    0.16    --  106.61 -61.00  30.00   50
  3  \w     39.00  68.00   0.50    0.16    --  106.61 -61.00  60.00   58
  4  \w     41.00  66.00   0.50    0.16    --  106.61 -61.00 120.00   50
  5  \w     37.00  62.00   0.50    0.16    --  106.61 -61.00 150.00   50
  6  \w     33.00  61.00   0.50    0.16    --  106.61 -55.00 -80.00   56
  7  \w    117.00 142.00   0.50    0.16    --  106.61  55.00  62.00   50
  8  \w     92.00 117.00   0.50    0.16    --  106.61 125.00-120.00   50
  9  \w    139.00 177.00   0.50    0.16    --  106.61 125.00-120.00   76
 10  \w    -59.00  30.00   0.50    0.05    --  -43.12  55.00  62.00  178
 11  \w    -62.00 -25.00   0.50    0.16    --  -96.00  55.00  62.00   74
 12  \w    -50.00 -24.00   0.50    0.16    --  -96.00  45.00  30.00   52
 13  \w    -50.00 -25.00   0.50    0.16    --  -96.00  45.00  60.00   50
 14  \w    -66.00 -25.00   0.50    0.16    --  -96.00  61.00 -90.00   82
 15  \w    -48.00 -21.00   0.50    0.16    --  -96.00  45.00-120.00   54
 16  \w    -50.00 -21.00   0.50    0.16    --  -96.00  45.00-150.00   58
 17  \w    -50.00 -21.00   0.50    0.16    --  -96.00  45.00-180.00   58
 18  \w    -53.00 -23.00   0.50    0.16    --  -96.00 125.00 -90.00   60
 19  \w   -117.00 -78.00   0.50    0.16    --  -96.00 -55.00 -80.00   78
 20  \w   -170.00-122.00   0.50    0.16    --  -96.00 -55.00 -80.00   96
 21  \w   -161.00-102.00   0.50    0.16    --  -96.00 -77.00-150.00  118
 22  \w   -114.00 -21.00   0.50    0.05    --  -43.12 -55.00 -80.00  186
 23  \w   -169.00 -89.00   0.50    0.16    --  -96.00 -77.00   0.00  160
 24  \w   -117.00 -83.00   0.50    0.05    --  -43.12-125.00  60.00   68
 25  \w   -111.00 -85.00   0.50    0.05    --  -43.12-125.00  30.00   52
;
_diffrn_measurement_device 'four-circle diffractometer'
_diffrn_measurement_device_type 'XtaLAB Synergy, Dualflex, HyPix'
_diffrn_measurement_method '\w scans'
_diffrn_orient_matrix_type 'CrysAlisPro convention (1999,Acta A55,543-557)'
_diffrn_orient_matrix_UB_11 -0.0982275000
_diffrn_orient_matrix_UB_12 0.0696248000
_diffrn_orient_matrix_UB_13 0.0629925000
_diffrn_orient_matrix_UB_21 -0.1156122000
_diffrn_orient_matrix_UB_22 -0.0110378000
_diffrn_orient_matrix_UB_23 -0.1093207000
_diffrn_orient_matrix_UB_31 -0.0677383000
_diffrn_orient_matrix_UB_32 -0.0820831000
_diffrn_orient_matrix_UB_33 0.0681839000
_diffrn_radiation_monochromator mirror
_diffrn_radiation_probe x-ray
_diffrn_radiation_type 'Cu K\a'
_diffrn_radiation_wavelength 1.54184
_diffrn_reflns_av_R_equivalents 0.0531
_diffrn_reflns_av_unetI/netI 0.0503
_diffrn_reflns_Laue_measured_fraction_full 0.993
_diffrn_reflns_Laue_measured_fraction_max 0.929
_diffrn_reflns_limit_h_max 11
_diffrn_reflns_limit_h_min -11
_diffrn_reflns_limit_k_max 15
_diffrn_reflns_limit_k_min -17
_diffrn_reflns_limit_l_max 13
_diffrn_reflns_limit_l_min -13
_diffrn_reflns_number 8174
_diffrn_reflns_point_group_measured_fraction_full 0.993
_diffrn_reflns_point_group_measured_fraction_max 0.929
_diffrn_reflns_theta_full 67.684
_diffrn_reflns_theta_max 74.455
_diffrn_reflns_theta_min 5.158
_diffrn_source 'micro-focus sealed X-ray tube'
_diffrn_source_type 'PhotonJet (Cu) X-ray Source'
_exptl_absorpt_coefficient_mu 0.604
_exptl_absorpt_correction_T_max 1.000
_exptl_absorpt_correction_T_min 0.153
_exptl_absorpt_correction_type gaussian
_exptl_absorpt_process_details
;
CrysAlisPro 1.171.44.117a (Rigaku Oxford Diffraction, 2025)
Numerical absorption correction based on gaussian integration over
a multifaceted crystal model
Empirical absorption correction using spherical harmonics,
implemented in SCALE3 ABSPACK scaling algorithm.
;
_exptl_crystal_colour colourless
_exptl_crystal_colour_primary colourless
_exptl_crystal_density_diffrn 1.286
_exptl_crystal_description prism
_exptl_crystal_F_000 584
_exptl_crystal_size_max 0.95
_exptl_crystal_size_mid 0.53
_exptl_crystal_size_min 0.29
_refine_diff_density_max 0.259
_refine_diff_density_min -0.304
_refine_diff_density_rms 0.075
_refine_ls_extinction_method none
_refine_ls_goodness_of_fit_ref 1.039
_refine_ls_hydrogen_treatment constr
_refine_ls_matrix_type full
_refine_ls_number_parameters 190
_refine_ls_number_reflns 2709
_refine_ls_number_restraints 0
_refine_ls_restrained_S_all 1.039
_refine_ls_R_factor_all 0.0600
_refine_ls_R_factor_gt 0.0563
_refine_ls_shift/su_max 0.000
_refine_ls_shift/su_mean 0.000
_refine_ls_structure_factor_coef Fsqd
_refine_ls_weighting_details 'w=1/[\s^2^(Fo^2^)+(0.1033P)^2^+0.1397P] where P=(Fo^2^+2Fc^2^)/3'
_refine_ls_weighting_scheme calc
_refine_ls_wR_factor_gt 0.1492
_refine_ls_wR_factor_ref 0.1538
_reflns_Friedel_coverage 0.000
_reflns_number_gt 2407
_reflns_number_total 2709
_reflns_threshold_expression 'I > 2\s(I)'
_cod_data_source_file d6dt00469e2.cif
_cod_data_source_block ksk575-gg
_cod_depositor_comments 'Adding full bibliography for 7720347--7720357.cif.'
_cod_database_code 7720350
_shelx_shelxl_version_number 2018/3
_chemical_oxdiff_formula 'C18 H17 N3'
_shelx_space_group_comment
;
The symmetry employed for this shelxl refinement is uniquely defined
by the following loop, which should always be used as a source of
symmetry information in preference to the above space-group names.
They are only intended as comments.
;
_shelx_estimated_absorpt_t_max 0.844
_shelx_estimated_absorpt_t_min 0.598
_diffrn_oxdiff_digest_od_ed
;

;
_diffrn_oxdiff_measurement_exp_name KSK575.par
_olex2_refinement_description
;
1. Fixed Uiso
 At 1.2 times of:
  All C(H) groups, All C(H,H) groups
2.a Ternary CH refined with riding coordinates:
 C14(H14)
2.b Secondary CH2 refined with riding coordinates:
 C15(H15A,H15B), C18(H18A,H18B), C16(H16A,H16B), C17(H17A,H17B)
2.c Aromatic/amide H refined with riding coordinates:
 C5(H5), C12(H12), C11(H11), C2(H2), C3(H3), C9(H9), C4(H4), C10(H10)
;
_olex2_submission_special_instructions 'No special instructions were received'
_oxdiff_exptl_absorpt_empirical_details
;
Empirical correction (ABSPACK) includes:
- Absorption correction using spherical harmonics
- Frame scaling
;
_oxdiff_exptl_absorpt_empirical_full_max 1.292
_oxdiff_exptl_absorpt_empirical_full_min 0.802

loop_
_space_group_symop_operation_xyz
'x, y, z'
'-x+1/2, y+1/2, -z+1/2'
'-x, -y, -z'
'x-1/2, -y-1/2, z-1/2'

loop_
_atom_site_label
_atom_site_type_symbol
_atom_site_fract_x
_atom_site_fract_y
_atom_site_fract_z
_atom_site_U_iso_or_equiv
_atom_site_adp_type
_atom_site_occupancy
_atom_site_site_symmetry_order
_atom_site_calc_flag
_atom_site_refinement_flags_posn
_atom_site_refinement_flags_adp
_atom_site_refinement_flags_occupancy
_atom_site_disorder_assembly
_atom_site_disorder_group
N1 N 0.88287(13) 0.63154(9) 0.83236(12) 0.0444(3) Uani 1 1 d . . . . .
N2 N 0.93990(14) 0.68416(10) 0.76120(12) 0.0478(4) Uani 1 1 d . . . . .
C7 C 0.61352(15) 0.61441(9) 0.58386(12) 0.0360(3) Uani 1 1 d . . . . .
C1 C 0.54466(15) 0.67640(9) 0.67051(12) 0.0353(3) Uani 1 1 d . . . . .
C6 C 0.62019(14) 0.66941(9) 0.78778(12) 0.0345(3) Uani 1 1 d . . . . .
C8 C 0.72767(15) 0.56754(9) 0.64831(12) 0.0363(3) Uani 1 1 d . . . . .
C13 C 0.73691(14) 0.59443(9) 0.78593(12) 0.0348(3) Uani 1 1 d . . . . .
C14 C 0.70659(15) 0.51041(9) 0.87094(12) 0.0367(3) Uani 1 1 d . . . . .
H14 H 0.607888 0.486543 0.844212 0.044 Uiso 1 1 calc R U . . .
C5 C 0.58131(16) 0.72572(10) 0.88517(13) 0.0400(3) Uani 1 1 d . . . . .
H5 H 0.634180 0.723302 0.964173 0.048 Uiso 1 1 calc R U . . .
C12 C 0.58149(17) 0.59955(11) 0.45702(13) 0.0443(4) Uani 1 1 d . . . . .
H12 H 0.503403 0.631435 0.413274 0.053 Uiso 1 1 calc R U . . .
C11 C 0.66606(19) 0.53721(12) 0.39607(14) 0.0495(4) Uani 1 1 d . . . . .
H11 H 0.645232 0.525861 0.309654 0.059 Uiso 1 1 calc R U . . .
C15 C 0.81071(18) 0.42705(11) 0.86802(14) 0.0464(4) Uani 1 1 d . . . . .
H15A H 0.792132 0.390120 0.790584 0.056 Uiso 1 1 calc R U . . .
H15B H 0.912221 0.448595 0.874387 0.056 Uiso 1 1 calc R U . . .
C2 C 0.42751(17) 0.73583(11) 0.65124(14) 0.0451(4) Uani 1 1 d . . . . .
H2 H 0.375879 0.739713 0.571793 0.054 Uiso 1 1 calc R U . . .
C3 C 0.38655(18) 0.78976(11) 0.74992(15) 0.0483(4) Uani 1 1 d . . . . .
H3 H 0.304906 0.829812 0.738442 0.058 Uiso 1 1 calc R U . . .
C9 C 0.81375(17) 0.50616(11) 0.58592(14) 0.0453(4) Uani 1 1 d . . . . .
H9 H 0.893326 0.475212 0.628842 0.054 Uiso 1 1 calc R U . . .
C4 C 0.46386(18) 0.78558(10) 0.86498(15) 0.0449(4) Uani 1 1 d . . . . .
H4 H 0.436175 0.824171 0.930993 0.054 Uiso 1 1 calc R U . . .
C18 C 0.70903(18) 0.53367(10) 1.01062(13) 0.0437(4) Uani 1 1 d . . . . .
H18A H 0.784528 0.580844 1.034007 0.052 Uiso 1 1 calc R U . . .
H18B H 0.614591 0.558935 1.031187 0.052 Uiso 1 1 calc R U . . .
C10 C 0.78061(19) 0.49121(11) 0.45950(15) 0.0505(4) Uani 1 1 d . . . . .
H10 H 0.837390 0.448803 0.415912 0.061 Uiso 1 1 calc R U . . .
C16 C 0.7781(2) 0.36936(11) 0.98190(15) 0.0520(4) Uani 1 1 d . . . . .
H16A H 0.695581 0.326642 0.961725 0.062 Uiso 1 1 calc R U . . .
H16B H 0.863002 0.331460 1.011984 0.062 Uiso 1 1 calc R U . . .
C17 C 0.74177(19) 0.44087(11) 1.07944(14) 0.0495(4) Uani 1 1 d . . . . .
H17A H 0.824205 0.448739 1.142423 0.059 Uiso 1 1 calc R U . . .
H17B H 0.656869 0.419960 1.122119 0.059 Uiso 1 1 calc R U . . .
N3 N 1.0047(2) 0.73202(17) 0.70373(17) 0.0886(7) Uani 1 1 d . . . . .

loop_
_atom_site_aniso_label
_atom_site_aniso_U_11
_atom_site_aniso_U_22
_atom_site_aniso_U_33
_atom_site_aniso_U_23
_atom_site_aniso_U_13
_atom_site_aniso_U_12
N1 0.0375(6) 0.0524(7) 0.0426(7) 0.0024(5) 0.0000(5) -0.0068(5)
N2 0.0410(7) 0.0588(8) 0.0430(7) -0.0007(6) -0.0006(5) -0.0110(6)
C7 0.0397(7) 0.0357(7) 0.0328(7) 0.0005(5) 0.0052(5) -0.0084(5)
C1 0.0359(7) 0.0349(7) 0.0353(7) 0.0024(5) 0.0035(5) -0.0047(5)
C6 0.0346(7) 0.0339(6) 0.0351(7) 0.0012(5) 0.0038(5) -0.0026(5)
C8 0.0390(7) 0.0363(7) 0.0342(7) -0.0018(5) 0.0079(5) -0.0042(5)
C13 0.0333(7) 0.0384(7) 0.0329(7) -0.0023(5) 0.0034(5) -0.0012(5)
C14 0.0382(7) 0.0387(7) 0.0335(7) -0.0005(5) 0.0054(5) 0.0005(5)
C5 0.0457(8) 0.0376(7) 0.0369(7) -0.0031(5) 0.0049(6) -0.0009(6)
C12 0.0496(8) 0.0495(8) 0.0335(7) 0.0014(6) 0.0020(6) -0.0120(6)
C11 0.0609(10) 0.0545(9) 0.0344(7) -0.0078(6) 0.0126(7) -0.0204(7)
C15 0.0531(9) 0.0422(8) 0.0451(8) 0.0005(6) 0.0120(7) 0.0078(7)
C2 0.0447(8) 0.0467(8) 0.0435(8) 0.0087(6) 0.0014(6) 0.0037(6)
C3 0.0472(8) 0.0442(8) 0.0543(9) 0.0090(7) 0.0093(7) 0.0104(6)
C9 0.0476(8) 0.0456(8) 0.0446(8) -0.0032(6) 0.0147(6) 0.0000(6)
C4 0.0540(9) 0.0348(7) 0.0477(8) 0.0004(6) 0.0154(7) 0.0042(6)
C18 0.0529(9) 0.0437(8) 0.0351(7) -0.0007(6) 0.0062(6) 0.0044(6)
C10 0.0598(10) 0.0486(8) 0.0460(8) -0.0096(7) 0.0229(7) -0.0081(7)
C16 0.0691(11) 0.0429(8) 0.0444(8) 0.0033(6) 0.0060(7) 0.0070(7)
C17 0.0604(10) 0.0486(9) 0.0400(8) 0.0047(6) 0.0078(7) 0.0056(7)
N3 0.0783(12) 0.1201(16) 0.0658(11) 0.0241(11) -0.0049(9) -0.0508(12)

loop_
_atom_type_symbol
_atom_type_description
_atom_type_scat_dispersion_real
_atom_type_scat_dispersion_imag
_atom_type_scat_source
C C 0.0181 0.0091 'International Tables Vol C Tables 4.2.6.8 and 6.1.1.4'
H H 0.0000 0.0000 'International Tables Vol C Tables 4.2.6.8 and 6.1.1.4'
N N 0.0311 0.0180 'International Tables Vol C Tables 4.2.6.8 and 6.1.1.4'

loop_
_exptl_crystal_face_index_h
_exptl_crystal_face_index_k
_exptl_crystal_face_index_l
_exptl_crystal_face_perp_dist
-4 1 -4 0.1187
4 -1 4 0.1646
2 -4 5 0.2377
-5 -2 -2 0.1961
5 3 2 0.3266
-3 4 -5 0.2699
4 -1 -6 0.4846
-4 0 6 0.4279
0 -9 0 0.2208
3 5 -5 0.5607
2 -7 -4 0.3777
-3 6 -3 0.1930
-5 3 -2 0.2367
-6 0 0 0.2659
-5 3 -3 0.1516
-4 3 -4 0.1433
4 4 4 0.1920
-4 -4 -4 0.1189
4 5 3 0.1958
3 7 3 0.2473
-3 -7 -3 0.1572
-2 -5 -5 0.2235
0 1 -7 0.4222
5 -1 -4 0.5052
5 -5 -3 0.4159
1 -9 1 0.2298
5 -5 0 0.3393
2 -8 2 0.2168
3 -6 3 0.1783
4 -5 3 0.1901

loop_
_geom_angle_atom_site_label_1
_geom_angle_atom_site_label_2
_geom_angle_atom_site_label_3
_geom_angle
_geom_angle_site_symmetry_1
_geom_angle_site_symmetry_3
_geom_angle_publ_flag
N2 N1 C13 115.51(12) . . ?
N3 N2 N1 172.96(17) . . ?
C8 C7 C1 108.93(11) . . ?
C12 C7 C1 130.18(14) . . ?
C12 C7 C8 120.89(14) . . ?
C6 C1 C7 108.54(12) . . ?
C2 C1 C7 130.57(13) . . ?
C2 C1 C6 120.88(13) . . ?
C1 C6 C13 110.24(11) . . ?
C5 C6 C1 119.88(13) . . ?
C5 C6 C13 129.87(12) . . ?
C7 C8 C13 110.31(11) . . ?
C7 C8 C9 120.29(13) . . ?
C9 C8 C13 129.40(13) . . ?
N1 C13 C6 112.01(11) . . ?
N1 C13 C8 113.07(10) . . ?
N1 C13 C14 106.02(11) . . ?
C6 C13 C8 101.65(10) . . ?
C6 C13 C14 111.80(10) . . ?
C8 C13 C14 112.46(11) . . ?
C13 C14 H14 107.3 . . ?
C15 C14 C13 116.24(11) . . ?
C15 C14 H14 107.3 . . ?
C15 C14 C18 103.01(11) . . ?
C18 C14 C13 115.04(11) . . ?
C18 C14 H14 107.3 . . ?
C6 C5 H5 120.6 . . ?
C4 C5 C6 118.88(14) . . ?
C4 C5 H5 120.6 . . ?
C7 C12 H12 120.8 . . ?
C11 C12 C7 118.48(15) . . ?
C11 C12 H12 120.8 . . ?
C12 C11 H11 119.6 . . ?
C12 C11 C10 120.83(14) . . ?
C10 C11 H11 119.6 . . ?
C14 C15 H15A 111.0 . . ?
C14 C15 H15B 111.0 . . ?
H15A C15 H15B 109.0 . . ?
C16 C15 C14 103.58(11) . . ?
C16 C15 H15A 111.0 . . ?
C16 C15 H15B 111.0 . . ?
C1 C2 H2 120.5 . . ?
C1 C2 C3 118.90(14) . . ?
C3 C2 H2 120.5 . . ?
C2 C3 H3 119.8 . . ?
C4 C3 C2 120.49(14) . . ?
C4 C3 H3 119.8 . . ?
C8 C9 H9 120.8 . . ?
C10 C9 C8 118.50(15) . . ?
C10 C9 H9 120.8 . . ?
C5 C4 H4 119.5 . . ?
C3 C4 C5 120.91(14) . . ?
C3 C4 H4 119.5 . . ?
C14 C18 H18A 110.5 . . ?
C14 C18 H18B 110.5 . . ?
H18A C18 H18B 108.7 . . ?
C17 C18 C14 105.93(11) . . ?
C17 C18 H18A 110.5 . . ?
C17 C18 H18B 110.5 . . ?
C11 C10 C9 120.99(14) . . ?
C11 C10 H10 119.5 . . ?
C9 C10 H10 119.5 . . ?
C15 C16 H16A 110.7 . . ?
C15 C16 H16B 110.7 . . ?
H16A C16 H16B 108.8 . . ?
C17 C16 C15 105.31(12) . . ?
C17 C16 H16A 110.7 . . ?
C17 C16 H16B 110.7 . . ?
C18 C17 H17A 110.4 . . ?
C18 C17 H17B 110.4 . . ?
C16 C17 C18 106.81(12) . . ?
C16 C17 H17A 110.4 . . ?
C16 C17 H17B 110.4 . . ?
H17A C17 H17B 108.6 . . ?

loop_
_geom_bond_atom_site_label_1
_geom_bond_atom_site_label_2
_geom_bond_distance
_geom_bond_site_symmetry_2
_geom_bond_publ_flag
N1 N2 1.2222(18) . ?
N1 C13 1.5056(17) . ?
N2 N3 1.126(2) . ?
C7 C1 1.4676(19) . ?
C7 C8 1.393(2) . ?
C7 C12 1.3921(19) . ?
C1 C6 1.4007(18) . ?
C1 C2 1.382(2) . ?
C6 C13 1.5237(18) . ?
C6 C5 1.3905(19) . ?
C8 C13 1.5274(18) . ?
C8 C9 1.393(2) . ?
C13 C14 1.5458(18) . ?
C14 H14 1.0000 . ?
C14 C15 1.534(2) . ?
C14 C18 1.5395(18) . ?
C5 H5 0.9500 . ?
C5 C4 1.389(2) . ?
C12 H12 0.9500 . ?
C12 C11 1.385(2) . ?
C11 H11 0.9500 . ?
C11 C10 1.385(3) . ?
C15 H15A 0.9900 . ?
C15 H15B 0.9900 . ?
C15 C16 1.526(2) . ?
C2 H2 0.9500 . ?
C2 C3 1.388(2) . ?
C3 H3 0.9500 . ?
C3 C4 1.385(2) . ?
C9 H9 0.9500 . ?
C9 C10 1.389(2) . ?
C4 H4 0.9500 . ?
C18 H18A 0.9900 . ?
C18 H18B 0.9900 . ?
C18 C17 1.534(2) . ?
C10 H10 0.9500 . ?
C16 H16A 0.9900 . ?
C16 H16B 0.9900 . ?
C16 C17 1.520(2) . ?
C17 H17A 0.9900 . ?
C17 H17B 0.9900 . ?

loop_
_geom_torsion_atom_site_label_1
_geom_torsion_atom_site_label_2
_geom_torsion_atom_site_label_3
_geom_torsion_atom_site_label_4
_geom_torsion
_geom_torsion_site_symmetry_1
_geom_torsion_site_symmetry_2
_geom_torsion_site_symmetry_3
_geom_torsion_site_symmetry_4
_geom_torsion_publ_flag
N1 C13 C14 C15 -62.49(15) . . . . ?
N1 C13 C14 C18 57.99(15) . . . . ?
N2 N1 C13 C6 -73.45(15) . . . . ?
N2 N1 C13 C8 40.68(17) . . . . ?
N2 N1 C13 C14 164.35(12) . . . . ?
C7 C1 C6 C13 -4.95(15) . . . . ?
C7 C1 C6 C5 176.25(11) . . . . ?
C7 C1 C2 C3 -177.98(13) . . . . ?
C7 C8 C13 N1 -124.94(12) . . . . ?
C7 C8 C13 C6 -4.69(14) . . . . ?
C7 C8 C13 C14 115.01(13) . . . . ?
C7 C8 C9 C10 -1.7(2) . . . . ?
C7 C12 C11 C10 -0.5(2) . . . . ?
C1 C7 C8 C13 2.05(15) . . . . ?
C1 C7 C8 C9 -178.10(12) . . . . ?
C1 C7 C12 C11 179.06(13) . . . . ?
C1 C6 C13 N1 126.81(12) . . . . ?
C1 C6 C13 C8 5.82(14) . . . . ?
C1 C6 C13 C14 -114.35(12) . . . . ?
C1 C6 C5 C4 2.5(2) . . . . ?
C1 C2 C3 C4 1.4(2) . . . . ?
C6 C1 C2 C3 0.8(2) . . . . ?
C6 C13 C14 C15 175.18(12) . . . . ?
C6 C13 C14 C18 -64.34(15) . . . . ?
C6 C5 C4 C3 -0.2(2) . . . . ?
C8 C7 C1 C6 1.81(15) . . . . ?
C8 C7 C1 C2 -179.27(14) . . . . ?
C8 C7 C12 C11 -0.2(2) . . . . ?
C8 C13 C14 C15 61.55(16) . . . . ?
C8 C13 C14 C18 -177.96(12) . . . . ?
C8 C9 C10 C11 1.0(2) . . . . ?
C13 C6 C5 C4 -176.06(13) . . . . ?
C13 C8 C9 C10 178.15(13) . . . . ?
C13 C14 C15 C16 165.93(12) . . . . ?
C13 C14 C18 C17 -156.38(13) . . . . ?
C14 C15 C16 C17 -34.88(17) . . . . ?
C14 C18 C17 C16 7.68(18) . . . . ?
C5 C6 C13 N1 -54.55(18) . . . . ?
C5 C6 C13 C8 -175.54(13) . . . . ?
C5 C6 C13 C14 64.29(18) . . . . ?
C12 C7 C1 C6 -177.51(13) . . . . ?
C12 C7 C1 C2 1.4(2) . . . . ?
C12 C7 C8 C13 -178.55(12) . . . . ?
C12 C7 C8 C9 1.3(2) . . . . ?
C12 C11 C10 C9 0.1(2) . . . . ?
C15 C14 C18 C17 -28.87(16) . . . . ?
C15 C16 C17 C18 16.78(18) . . . . ?
C2 C1 C6 C13 176.01(12) . . . . ?
C2 C1 C6 C5 -2.8(2) . . . . ?
C2 C3 C4 C5 -1.7(2) . . . . ?
C9 C8 C13 N1 55.23(19) . . . . ?
C9 C8 C13 C6 175.48(14) . . . . ?
C9 C8 C13 C14 -64.82(18) . . . . ?
C18 C14 C15 C16 39.18(16) . . . . ?

loop_
_exptl_oxdiff_crystal_face_indexfrac_h
_exptl_oxdiff_crystal_face_indexfrac_k
_exptl_oxdiff_crystal_face_indexfrac_l
_exptl_oxdiff_crystal_face_x
_exptl_oxdiff_crystal_face_y
_exptl_oxdiff_crystal_face_z
-4.3447 1.1660 -4.3730 0.2325 0.9675 -0.0996
4.3213 -1.2170 4.3961 -0.2323 -0.9668 0.1069
2.4525 -4.1649 5.3231 -0.1956 -0.8195 0.5387
-5.3210 -2.2846 -2.3333 0.2166 0.8955 0.3889
5.3645 3.1630 1.6526 -0.2026 -0.8358 -0.5103
-2.5284 4.0743 -5.3092 0.1976 0.8277 -0.5252
3.8151 -0.8242 -5.7079 -0.7917 0.1920 -0.5800
-3.8546 -0.1769 5.7080 0.7259 -0.1764 0.6648
-0.2325 -9.2310 -0.1952 -0.6322 0.1501 0.7602
3.4086 4.7998 -4.7759 -0.3015 0.0750 -0.9505
2.1807 -7.2913 -3.6615 -0.9525 0.2287 0.2011
-3.1768 6.1128 -3.4416 0.5209 0.6760 -0.5212
-5.2298 3.2062 -2.0383 0.6085 0.7921 -0.0479
-5.9932 -0.1929 -0.2900 0.5570 0.7267 0.4020
-4.7688 2.5078 -3.4083 0.4283 0.8962 -0.1152
-4.4107 3.1881 -3.7145 0.4212 0.8808 -0.2162
3.7950 4.1301 4.1012 0.1731 -0.9327 -0.3164
-3.8086 -4.1832 -4.0559 -0.1726 0.9299 0.3248
3.9920 5.0210 3.2528 0.1624 -0.8725 -0.4608
2.8349 7.0251 2.8813 0.3922 -0.7203 -0.5722
-2.8065 -6.9446 -3.0171 -0.3979 0.7309 0.5544
-2.1781 -5.2279 -4.9777 -0.4636 0.8537 0.2373
0.3004 1.1885 -6.9326 -0.3835 0.7100 -0.5906
5.1634 -0.7090 -4.0327 -0.8106 -0.1483 -0.5665
4.6547 -4.9924 -2.7657 -0.9790 -0.1807 -0.0941
1.1417 -8.9827 0.8716 -0.6827 -0.1281 0.7194
4.9325 -5.3254 -0.3303 -0.8761 -0.4754 0.0805
1.9919 -8.2525 1.9559 -0.6470 -0.3530 0.6758
3.1815 -6.0926 3.4546 -0.5191 -0.6782 0.5201
3.8195 -5.4547 3.1537 -0.5563 -0.7261 0.4040
